data_4109733
loop_
_publ_author_name
'Masakazu Hirotsu'
'Philip P. Fontaine'
'Albert Epshteyn'
'Lawrence R. Sita'

_publ_section_title
;
 Dinitrogen Activation at Ambient Temperatures: New Modes of H2 and PhSiH3
 Additions for an "End-On-Bridged" [Ta(IV)]2(\m-\h1:\h1-N2) Complex and
 for the Bis(\m-nitrido) [Ta(V)(\m-N)]2 Product Derived from Facile N\\tbN
 Bond Cleavage
;
_journal_name_full 'Journal of the American Chemical Society'
_journal_page_first 9284
_journal_page_last 9285
_journal_paper_doi 10.1021/ja072248v
_journal_volume 129
_journal_year 2007
_chemical_formula_moiety 'C36 H64 N6 Ta2'
_chemical_formula_sum 'C36 H64 N6 Ta2'
_chemical_formula_weight 942.83
_chemical_name_common Ta-N=N-Ta
_chemical_name_systematic ?
_space_group_IT_number 2
_symmetry_cell_setting triclinic
_symmetry_space_group_name_Hall '-P 1'
_symmetry_space_group_name_H-M 'P -1'
_atom_sites_solution_hydrogens geom
_atom_sites_solution_primary direct
_atom_sites_solution_secondary difmap
_audit_creation_method 'SHELXL-97 & ZCIF'
_cell_angle_alpha 106.169(2)
_cell_angle_beta 99.013(2)
_cell_angle_gamma 112.7800(10)
_cell_formula_units_Z 1
_cell_length_a 9.5286(9)
_cell_length_b 10.4229(10)
_cell_length_c 11.4967(11)
_cell_measurement_reflns_used 4791
_cell_measurement_temperature 220(2)
_cell_measurement_theta_max 28.3
_cell_measurement_theta_min 2.3
_cell_volume 964.95(16)
_computing_cell_refinement 'SAINT (Bruker, 1999)'
_computing_data_collection 'SMART (Bruker, 1999)'
_computing_data_reduction SAINT
_computing_molecular_graphics 'XSHEL (Bruker, 1999)'
_computing_publication_material SHELXL-97
_computing_structure_refinement 'SHELXL-97 (Sheldrick, 1997)'
_computing_structure_solution 'SHELXS-97 (Sheldrick, 1990)'
_diffrn_ambient_temperature 220(2)
_diffrn_detector 'CCD area detector'
_diffrn_detector_area_resol_mean 8.33
_diffrn_detector_type 'Bruker Smart1000'
_diffrn_measured_fraction_theta_full 0.993
_diffrn_measured_fraction_theta_max 0.993
_diffrn_measurement_details 366,366,366,726
_diffrn_measurement_device_type 'three-circle diffractometer'
_diffrn_measurement_method '\w and \f scans'
_diffrn_measurement_specimen_support 'glass capillary'
_diffrn_orient_matrix_type standard
_diffrn_orient_matrix_UB_11 0.0435559
_diffrn_orient_matrix_UB_12 -0.0537376
_diffrn_orient_matrix_UB_13 0.0429785
_diffrn_orient_matrix_UB_21 -0.0589445
_diffrn_orient_matrix_UB_22 -0.0934340
_diffrn_orient_matrix_UB_23 -0.0779791
_diffrn_orient_matrix_UB_31 0.0940934
_diffrn_orient_matrix_UB_32 0.0308926
_diffrn_orient_matrix_UB_33 -0.0328195
_diffrn_radiation_monochromator graphite
_diffrn_radiation_source 'fine-focus sealed tube'
_diffrn_radiation_type MoK\a
_diffrn_radiation_wavelength 0.71073
_diffrn_reflns_av_R_equivalents 0.0236
_diffrn_reflns_av_sigmaI/netI 0.0239
_diffrn_reflns_limit_h_max 12
_diffrn_reflns_limit_h_min -12
_diffrn_reflns_limit_k_max 13
_diffrn_reflns_limit_k_min -13
_diffrn_reflns_limit_l_max 14
_diffrn_reflns_limit_l_min -14
_diffrn_reflns_number 12224
_diffrn_reflns_theta_full 27.50
_diffrn_reflns_theta_max 27.50
_diffrn_reflns_theta_min 2.61
_diffrn_source_current 30
_diffrn_source_voltage 50
_diffrn_standards_decay_% -1.40
_exptl_absorpt_coefficient_mu 5.697
_exptl_absorpt_correction_T_max 0.671
_exptl_absorpt_correction_T_min 0.261
_exptl_absorpt_correction_type multi-scan
_exptl_absorpt_process_details 'SADABS (Sheldrick, 1996)'
_exptl_crystal_colour red-brown
_exptl_crystal_density_diffrn 1.622
_exptl_crystal_density_method not-measured
_exptl_crystal_description prism
_exptl_crystal_F_000 468
_exptl_crystal_id 'Sita/Hirotsu mh073 red-brown'
_exptl_crystal_size_max 0.38
_exptl_crystal_size_mid 0.19
_exptl_crystal_size_min 0.07
_refine_diff_density_max 1.951
_refine_diff_density_min -0.868
_refine_diff_density_rms 0.083
_refine_ls_extinction_method none
_refine_ls_goodness_of_fit_ref 1.000
_refine_ls_hydrogen_treatment constr
_refine_ls_matrix_type full
_refine_ls_number_parameters 209
_refine_ls_number_reflns 4399
_refine_ls_number_restraints 0
_refine_ls_restrained_S_all 1.000
_refine_ls_R_factor_all 0.0207
_refine_ls_R_factor_gt 0.0176
_refine_ls_shift/su_max 0.001
_refine_ls_shift/su_mean 0.000
_refine_ls_structure_factor_coef Fsqd
_refine_ls_weighting_details 'w=1/[\s^2^(Fo^2^)+(0.018P)^2^+0.95P], P=(max(Fo^2^,0)+2Fc^2^)/3'
_refine_ls_weighting_scheme calc
_refine_ls_wR_factor_gt 0.0418
_refine_ls_wR_factor_ref 0.0432
_reflns_number_gt 4094
_reflns_number_total 4399
_reflns_threshold_expression >2sigma(I)
_cod_data_source_file ja072248vsi20070329_103416.cif
_cod_data_source_block cmpd_3
_cod_database_code 4109733

loop_
_symmetry_equiv_pos_as_xyz
'x, y, z'
'-x, -y, -z'

loop_
_atom_site_label
_atom_site_type_symbol
_atom_site_fract_x
_atom_site_fract_y
_atom_site_fract_z
_atom_site_U_iso_or_equiv
_atom_site_adp_type
_atom_site_occupancy
_atom_site_symmetry_multiplicity
_atom_site_calc_flag
_atom_site_refinement_flags
Ta1 Ta 0.172703(12) 0.155058(10) 0.219380(9) 0.02646(4) Uani 1 1 d .
N1 N 0.0492(3) 0.0464(2) 0.0566(2) 0.0308(5) Uani 1 1 d .
N2 N 0.2239(3) 0.3861(2) 0.2446(2) 0.0329(5) Uani 1 1 d .
N3 N 0.3998(3) 0.3048(3) 0.2055(2) 0.0341(5) Uani 1 1 d .
C1 C 0.3470(3) 0.4042(3) 0.1993(2) 0.0332(6) Uani 1 1 d .
C2 C 0.4142(4) 0.5204(4) 0.1418(3) 0.0490(8) Uani 1 1 d .
H2A H 0.3489 0.4838 0.0549 0.074 Uiso 1 1 calc R
H2B H 0.5225 0.5391 0.1432 0.074 Uiso 1 1 calc R
H2C H 0.4141 0.6128 0.1906 0.074 Uiso 1 1 calc R
C3 C 0.1286(4) 0.4647(4) 0.2289(3) 0.0447(7) Uani 1 1 d .
H3 H 0.1992 0.5632 0.2280 0.054 Uiso 1 1 calc R
C4 C -0.0045(5) 0.3790(5) 0.1051(4) 0.0700(12) Uani 1 1 d .
H4A H 0.0405 0.3746 0.0348 0.105 Uiso 1 1 calc R
H4B H -0.0710 0.4293 0.1008 0.105 Uiso 1 1 calc R
H4C H -0.0685 0.2780 0.1000 0.105 Uiso 1 1 calc R
C5 C 0.0638(5) 0.4918(5) 0.3402(4) 0.0575(9) Uani 1 1 d .
H5A H -0.0062 0.3964 0.3426 0.086 Uiso 1 1 calc R
H5B H 0.0044 0.5478 0.3313 0.086 Uiso 1 1 calc R
H5C H 0.1515 0.5488 0.4183 0.086 Uiso 1 1 calc R
C6 C 0.5193(4) 0.2867(4) 0.1458(3) 0.0461(7) Uani 1 1 d .
H6 H 0.5990 0.3869 0.1547 0.055 Uiso 1 1 calc R
C7 C 0.4449(5) 0.1904(5) 0.0067(4) 0.0663(11) Uani 1 1 d .
H7A H 0.3657 0.0919 -0.0036 0.100 Uiso 1 1 calc R
H7B H 0.5267 0.1805 -0.0302 0.100 Uiso 1 1 calc R
H7C H 0.3942 0.2366 -0.0357 0.100 Uiso 1 1 calc R
C8 C 0.6035(5) 0.2197(5) 0.2147(4) 0.0655(11) Uani 1 1 d .
H8A H 0.6599 0.2886 0.3020 0.098 Uiso 1 1 calc R
H8B H 0.6790 0.2024 0.1730 0.098 Uiso 1 1 calc R
H8C H 0.5256 0.1254 0.2134 0.098 Uiso 1 1 calc R
C10 C 0.0510(4) -0.0380(3) 0.2930(3) 0.0368(6) Uani 1 1 d .
C11 C 0.0363(4) 0.0882(3) 0.3684(3) 0.0374(6) Uani 1 1 d .
C12 C 0.1927(4) 0.1984(3) 0.4466(3) 0.0374(6) Uani 1 1 d .
C13 C 0.3007(4) 0.1428(3) 0.4194(3) 0.0378(6) Uani 1 1 d .
C14 C 0.2157(4) -0.0027(3) 0.3227(3) 0.0379(6) Uani 1 1 d .
C15 C -0.0837(5) -0.1862(4) 0.2038(4) 0.0573(9) Uani 1 1 d .
H15A H -0.0877 -0.1952 0.1169 0.086 Uiso 1 1 calc R
H15B H -0.1836 -0.1923 0.2175 0.086 Uiso 1 1 calc R
H15C H -0.0669 -0.2668 0.2192 0.086 Uiso 1 1 calc R
C16 C -0.1175(4) 0.0898(5) 0.3793(4) 0.0557(9) Uani 1 1 d .
H16A H -0.1540 0.0426 0.4379 0.084 Uiso 1 1 calc R
H16B H -0.1970 0.0352 0.2966 0.084 Uiso 1 1 calc R
H16C H -0.1013 0.1926 0.4105 0.084 Uiso 1 1 calc R
C17 C 0.2353(5) 0.3474(4) 0.5459(3) 0.0542(9) Uani 1 1 d .
H17A H 0.2618 0.3439 0.6295 0.081 Uiso 1 1 calc R
H17B H 0.1452 0.3695 0.5345 0.081 Uiso 1 1 calc R
H17C H 0.3262 0.4250 0.5376 0.081 Uiso 1 1 calc R
C18 C 0.4761(4) 0.2217(4) 0.4892(3) 0.0574(9) Uani 1 1 d .
H18A H 0.5284 0.1679 0.4468 0.086 Uiso 1 1 calc R
H18B H 0.4913 0.2251 0.5757 0.086 Uiso 1 1 calc R
H18C H 0.5217 0.3231 0.4903 0.086 Uiso 1 1 calc R
C19 C 0.2796(5) -0.1119(4) 0.2765(4) 0.0606(10) Uani 1 1 d .
H19A H 0.2682 -0.1737 0.3272 0.091 Uiso 1 1 calc R
H19B H 0.3914 -0.0575 0.2840 0.091 Uiso 1 1 calc R
H19C H 0.2204 -0.1753 0.1883 0.091 Uiso 1 1 calc R

loop_
_atom_site_aniso_label
_atom_site_aniso_U_11
_atom_site_aniso_U_22
_atom_site_aniso_U_33
_atom_site_aniso_U_23
_atom_site_aniso_U_13
_atom_site_aniso_U_12
Ta1 0.03123(6) 0.02297(6) 0.02312(6) 0.00866(4) 0.00667(4) 0.01078(4)
N1 0.0371(12) 0.0254(10) 0.0267(10) 0.0115(9) 0.0080(9) 0.0105(9)
N2 0.0411(12) 0.0249(11) 0.0352(12) 0.0114(9) 0.0161(10) 0.0156(9)
N3 0.0332(12) 0.0324(12) 0.0351(12) 0.0106(10) 0.0128(10) 0.0137(10)
C1 0.0381(14) 0.0241(12) 0.0283(13) 0.0069(10) 0.0107(11) 0.0069(11)
C2 0.062(2) 0.0419(17) 0.0539(19) 0.0261(15) 0.0333(17) 0.0218(16)
C3 0.0590(19) 0.0372(16) 0.0571(19) 0.0254(14) 0.0301(16) 0.0304(15)
C4 0.087(3) 0.101(3) 0.056(2) 0.036(2) 0.022(2) 0.070(3)
C5 0.068(2) 0.064(2) 0.058(2) 0.0182(18) 0.0290(19) 0.046(2)
C6 0.0423(17) 0.0475(18) 0.0520(19) 0.0180(15) 0.0229(15) 0.0208(14)
C7 0.074(3) 0.086(3) 0.048(2) 0.015(2) 0.0295(19) 0.048(2)
C8 0.054(2) 0.093(3) 0.071(3) 0.034(2) 0.0289(19) 0.047(2)
C10 0.0456(16) 0.0305(14) 0.0337(14) 0.0191(12) 0.0105(12) 0.0122(12)
C11 0.0429(15) 0.0435(16) 0.0330(14) 0.0228(12) 0.0171(12) 0.0184(13)
C12 0.0490(17) 0.0392(15) 0.0254(13) 0.0152(11) 0.0107(12) 0.0193(13)
C13 0.0445(16) 0.0406(15) 0.0291(13) 0.0169(12) 0.0060(12) 0.0192(13)
C14 0.0494(17) 0.0338(14) 0.0354(14) 0.0183(12) 0.0094(13) 0.0212(13)
C15 0.060(2) 0.0362(17) 0.059(2) 0.0233(16) 0.0098(17) 0.0050(15)
C16 0.052(2) 0.072(2) 0.060(2) 0.0377(19) 0.0301(17) 0.0302(19)
C17 0.075(2) 0.051(2) 0.0314(15) 0.0080(14) 0.0158(16) 0.0295(18)
C18 0.050(2) 0.065(2) 0.0451(19) 0.0177(17) -0.0029(15) 0.0236(17)
C19 0.078(3) 0.048(2) 0.070(2) 0.0249(18) 0.017(2) 0.042(2)

loop_
_atom_type_symbol
_atom_type_description
_atom_type_scat_dispersion_real
_atom_type_scat_dispersion_imag
_atom_type_scat_source
C C 0.0033 0.0016 'International Tables Vol C Tables 4.2.6.8 and 6.1.1.4'
H H 0.0000 0.0000 'International Tables Vol C Tables 4.2.6.8 and 6.1.1.4'
N N 0.0061 0.0033 'International Tables Vol C Tables 4.2.6.8 and 6.1.1.4'
Ta Ta -0.7052 6.5227 'International Tables Vol C Tables 4.2.6.8 and 6.1.1.4'

loop_
_geom_angle_atom_site_label_1
_geom_angle_atom_site_label_2
_geom_angle_atom_site_label_3
_geom_angle
_geom_angle_site_symmetry_1
N1 Ta1 N3 104.48(9) .
N1 Ta1 N2 104.52(9) .
N3 Ta1 N2 60.53(9) .
N1 Ta1 C10 94.45(10) .
N3 Ta1 C10 144.06(10) .
N2 Ta1 C10 143.10(10) .
N1 Ta1 C14 111.04(10) .
N3 Ta1 C14 109.21(10) .
N2 Ta1 C14 144.44(9) .
C10 Ta1 C14 34.85(10) .
N1 Ta1 C11 112.51(10) .
N3 Ta1 C11 143.01(9) .
N2 Ta1 C11 108.15(9) .
C10 Ta1 C11 34.97(10) .
C14 Ta1 C11 57.66(10) .
N1 Ta1 C12 146.25(10) .
N3 Ta1 C12 109.24(9) .
N2 Ta1 C12 93.40(9) .
C10 Ta1 C12 56.46(10) .
C14 Ta1 C12 55.99(10) .
C11 Ta1 C12 33.80(10) .
N1 Ta1 C13 144.79(10) .
N3 Ta1 C13 93.30(9) .
N2 Ta1 C13 110.69(9) .
C10 Ta1 C13 56.29(10) .
C14 Ta1 C13 33.75(10) .
C11 Ta1 C13 55.86(10) .
C12 Ta1 C13 32.63(10) .
N1 Ta1 C1 100.22(9) .
N3 Ta1 C1 30.94(9) .
N2 Ta1 C1 30.88(9) .
C10 Ta1 C1 165.31(9) .
C14 Ta1 C1 136.36(10) .
C11 Ta1 C1 134.97(9) .
C12 Ta1 C1 109.36(9) .
C13 Ta1 C1 110.07(9) .
N1 N1 Ta1 172.7(3) 2
C1 N2 C3 122.3(2) .
C1 N2 Ta1 91.31(16) .
C3 N2 Ta1 135.5(2) .
C1 N3 C6 123.1(2) .
C1 N3 Ta1 91.29(17) .
C6 N3 Ta1 135.97(19) .
N2 C1 N3 112.2(2) .
N2 C1 C2 123.6(3) .
N3 C1 C2 124.2(3) .
N2 C1 Ta1 57.80(13) .
N3 C1 Ta1 57.77(14) .
C2 C1 Ta1 160.7(2) .
N2 C3 C5 109.7(3) .
N2 C3 C4 111.5(3) .
C5 C3 C4 111.0(3) .
N3 C6 C7 111.3(3) .
N3 C6 C8 109.0(3) .
C7 C6 C8 110.9(3) .
C14 C10 C11 108.3(3) .
C14 C10 C15 125.4(3) .
C11 C10 C15 126.2(3) .
C14 C10 Ta1 74.05(16) .
C11 C10 Ta1 74.23(15) .
C15 C10 Ta1 120.7(2) .
C12 C11 C10 107.0(3) .
C12 C11 C16 126.9(3) .
C10 C11 C16 125.2(3) .
C12 C11 Ta1 76.33(16) .
C10 C11 Ta1 70.80(15) .
C16 C11 Ta1 126.9(2) .
C13 C12 C11 108.7(3) .
C13 C12 C17 125.2(3) .
C11 C12 C17 126.0(3) .
C13 C12 Ta1 73.80(16) .
C11 C12 Ta1 69.86(15) .
C17 C12 Ta1 124.2(2) .
C12 C13 C14 108.9(3) .
C12 C13 C18 124.6(3) .
C14 C13 C18 126.4(3) .
C12 C13 Ta1 73.57(15) .
C14 C13 Ta1 69.52(15) .
C18 C13 Ta1 126.4(2) .
C13 C14 C10 107.1(3) .
C13 C14 C19 127.1(3) .
C10 C14 C19 124.9(3) .
C13 C14 Ta1 76.73(15) .
C10 C14 Ta1 71.10(15) .
C19 C14 Ta1 126.0(2) .

loop_
_geom_bond_atom_site_label_1
_geom_bond_atom_site_label_2
_geom_bond_distance
_geom_bond_site_symmetry_2
Ta1 N1 1.807(2) .
Ta1 N3 2.185(2) .
Ta1 N2 2.186(2) .
Ta1 C10 2.358(3) .
Ta1 C14 2.396(3) .
Ta1 C11 2.403(3) .
Ta1 C12 2.487(3) .
Ta1 C13 2.490(3) .
Ta1 C1 2.583(3) .
N1 N1 1.313(4) 2
N2 C1 1.326(4) .
N2 C3 1.461(4) .
N3 C1 1.328(4) .
N3 C6 1.464(4) .
C1 C2 1.513(4) .
C3 C5 1.510(5) .
C3 C4 1.511(5) .
C6 C7 1.506(5) .
C6 C8 1.517(5) .
C10 C14 1.424(4) .
C10 C11 1.431(4) .
C10 C15 1.502(4) .
C11 C12 1.424(4) .
C11 C16 1.496(4) .
C12 C13 1.398(4) .
C12 C17 1.504(4) .
C13 C14 1.421(4) .
C13 C18 1.504(4) .
C14 C19 1.500(4) .

loop_
_geom_torsion_atom_site_label_1
_geom_torsion_atom_site_label_2
_geom_torsion_atom_site_label_3
_geom_torsion_atom_site_label_4
_geom_torsion
N1 Ta1 N2 C1 -85.65(17)
N3 Ta1 N2 C1 13.00(15)
C10 Ta1 N2 C1 155.77(17)
C14 Ta1 N2 C1 94.9(2)
C11 Ta1 N2 C1 154.28(16)
C12 Ta1 N2 C1 123.21(17)
C13 Ta1 N2 C1 94.78(17)
N1 Ta1 N2 C3 56.2(3)
N3 Ta1 N2 C3 154.8(3)
C10 Ta1 N2 C3 -62.4(3)
C14 Ta1 N2 C3 -123.2(3)
C11 Ta1 N2 C3 -63.9(3)
C12 Ta1 N2 C3 -94.9(3)
C13 Ta1 N2 C3 -123.4(3)
C1 Ta1 N2 C3 141.8(4)
N1 Ta1 N3 C1 85.73(17)
N2 Ta1 N3 C1 -12.97(15)
C10 Ta1 N3 C1 -154.73(18)
C14 Ta1 N3 C1 -155.41(16)
C11 Ta1 N3 C1 -94.0(2)
C12 Ta1 N3 C1 -95.79(17)
C13 Ta1 N3 C1 -124.93(17)
N1 Ta1 N3 C6 -58.2(3)
N2 Ta1 N3 C6 -156.9(3)
C10 Ta1 N3 C6 61.3(3)
C14 Ta1 N3 C6 60.6(3)
C11 Ta1 N3 C6 122.0(3)
C12 Ta1 N3 C6 120.3(3)
C13 Ta1 N3 C6 91.1(3)
C1 Ta1 N3 C6 -144.0(4)
C3 N2 C1 N3 -169.6(3)
Ta1 N2 C1 N3 -20.4(2)
C3 N2 C1 C2 7.8(4)
Ta1 N2 C1 C2 157.0(3)
C3 N2 C1 Ta1 -149.2(3)
C6 N3 C1 N2 171.1(3)
Ta1 N3 C1 N2 20.4(2)
C6 N3 C1 C2 -6.2(4)
Ta1 N3 C1 C2 -157.0(3)
C6 N3 C1 Ta1 150.8(3)
N1 Ta1 C1 N2 101.23(17)
N3 Ta1 C1 N2 -157.6(3)
C10 Ta1 C1 N2 -76.5(4)
C14 Ta1 C1 N2 -122.90(18)
C11 Ta1 C1 N2 -35.7(2)
C12 Ta1 C1 N2 -62.28(18)
C13 Ta1 C1 N2 -97.00(17)
N1 Ta1 C1 N3 -101.15(17)
N2 Ta1 C1 N3 157.6(3)
C10 Ta1 C1 N3 81.2(4)
C14 Ta1 C1 N3 34.7(2)
C11 Ta1 C1 N3 121.96(18)
C12 Ta1 C1 N3 95.34(17)
C13 Ta1 C1 N3 60.62(18)
N1 Ta1 C1 C2 0.9(7)
N3 Ta1 C1 C2 102.0(7)
N2 Ta1 C1 C2 -100.4(7)
C10 Ta1 C1 C2 -176.8(6)
C14 Ta1 C1 C2 136.7(6)
C11 Ta1 C1 C2 -136.0(6)
C12 Ta1 C1 C2 -162.6(7)
C13 Ta1 C1 C2 162.6(7)
C1 N2 C3 C5 -149.4(3)
Ta1 N2 C3 C5 77.5(4)
C1 N2 C3 C4 87.2(4)
Ta1 N2 C3 C4 -45.9(4)
C1 N3 C6 C7 -81.7(4)
Ta1 N3 C6 C7 53.7(4)
C1 N3 C6 C8 155.6(3)
Ta1 N3 C6 C8 -69.0(4)
N1 Ta1 C10 C14 121.22(18)
N3 Ta1 C10 C14 -1.1(3)
N2 Ta1 C10 C14 -117.3(2)
C11 Ta1 C10 C14 -114.8(2)
C12 Ta1 C10 C14 -77.16(18)
C13 Ta1 C10 C14 -37.73(17)
C1 Ta1 C10 C14 -61.1(4)
N1 Ta1 C10 C11 -123.96(17)
N3 Ta1 C10 C11 113.7(2)
N2 Ta1 C10 C11 -2.5(3)
C14 Ta1 C10 C11 114.8(2)
C12 Ta1 C10 C11 37.66(16)
C13 Ta1 C10 C11 77.10(18)
C1 Ta1 C10 C11 53.8(4)
N1 Ta1 C10 C15 -0.8(3)
N3 Ta1 C10 C15 -123.1(3)
N2 Ta1 C10 C15 120.7(3)
C14 Ta1 C10 C15 -122.0(3)
C11 Ta1 C10 C15 123.1(3)
C12 Ta1 C10 C15 160.8(3)
C13 Ta1 C10 C15 -159.8(3)
C1 Ta1 C10 C15 176.9(3)
C14 C10 C11 C12 -1.6(3)
C15 C10 C11 C12 174.8(3)
Ta1 C10 C11 C12 -68.42(18)
C14 C10 C11 C16 -171.1(3)
C15 C10 C11 C16 5.3(5)
Ta1 C10 C11 C16 122.1(3)
C14 C10 C11 Ta1 66.79(19)
C15 C10 C11 Ta1 -116.8(3)
N1 Ta1 C11 C12 177.26(16)
N3 Ta1 C11 C12 -3.0(3)
N2 Ta1 C11 C12 -67.82(18)
C10 Ta1 C11 C12 113.7(2)
C14 Ta1 C11 C12 75.86(18)
C13 Ta1 C11 C12 35.30(16)
C1 Ta1 C11 C12 -49.5(2)
N1 Ta1 C11 C10 63.53(19)
N3 Ta1 C11 C10 -116.73(19)
N2 Ta1 C11 C10 178.44(16)
C14 Ta1 C11 C10 -37.87(16)
C12 Ta1 C11 C10 -113.7(2)
C13 Ta1 C11 C10 -78.44(18)
C1 Ta1 C11 C10 -163.20(16)
N1 Ta1 C11 C16 -56.6(3)
N3 Ta1 C11 C16 123.1(3)
N2 Ta1 C11 C16 58.3(3)
C10 Ta1 C11 C16 -120.2(4)
C14 Ta1 C11 C16 -158.0(3)
C12 Ta1 C11 C16 126.1(4)
C13 Ta1 C11 C16 161.4(3)
C1 Ta1 C11 C16 76.6(3)
C10 C11 C12 C13 0.6(3)
C16 C11 C12 C13 169.9(3)
Ta1 C11 C12 C13 -64.0(2)
C10 C11 C12 C17 -177.1(3)
C16 C11 C12 C17 -7.8(5)
Ta1 C11 C12 C17 118.2(3)
C10 C11 C12 Ta1 64.66(18)
C16 C11 C12 Ta1 -126.1(3)
N1 Ta1 C12 C13 113.0(2)
N3 Ta1 C12 C13 -64.40(19)
N2 Ta1 C12 C13 -124.31(18)
C10 Ta1 C12 C13 78.50(19)
C14 Ta1 C12 C13 36.26(17)
C11 Ta1 C12 C13 117.5(3)
C1 Ta1 C12 C13 -97.23(18)
N1 Ta1 C12 C11 -4.6(3)
N3 Ta1 C12 C11 178.09(16)
N2 Ta1 C12 C11 118.18(17)
C10 Ta1 C12 C11 -39.01(17)
C14 Ta1 C12 C11 -81.25(19)
C13 Ta1 C12 C11 -117.5(3)
C1 Ta1 C12 C11 145.26(17)
N1 Ta1 C12 C17 -125.1(3)
N3 Ta1 C12 C17 57.5(3)
N2 Ta1 C12 C17 -2.4(3)
C10 Ta1 C12 C17 -159.6(3)
C14 Ta1 C12 C17 158.2(3)
C11 Ta1 C12 C17 -120.6(4)
C13 Ta1 C12 C17 121.9(4)
C1 Ta1 C12 C17 24.7(3)
C11 C12 C13 C14 0.6(3)
C17 C12 C13 C14 178.4(3)
Ta1 C12 C13 C14 -60.89(19)
C11 C12 C13 C18 -175.3(3)
C17 C12 C13 C18 2.4(5)
Ta1 C12 C13 C18 123.2(3)
C11 C12 C13 Ta1 61.53(19)
C17 C12 C13 Ta1 -120.7(3)
N1 Ta1 C13 C12 -117.5(2)
N3 Ta1 C13 C12 121.47(18)
N2 Ta1 C13 C12 61.81(19)
C10 Ta1 C13 C12 -79.1(2)
C14 Ta1 C13 C12 -118.1(3)
C11 Ta1 C13 C12 -36.60(17)
C1 Ta1 C13 C12 94.81(18)
N1 Ta1 C13 C14 0.6(3)
N3 Ta1 C13 C14 -120.47(19)
N2 Ta1 C13 C14 179.87(17)
C10 Ta1 C13 C14 39.01(18)
C11 Ta1 C13 C14 81.5(2)
C12 Ta1 C13 C14 118.1(3)
C1 Ta1 C13 C14 -147.13(18)
N1 Ta1 C13 C18 121.4(3)
N3 Ta1 C13 C18 0.3(3)
N2 Ta1 C13 C18 -59.4(3)
C10 Ta1 C13 C18 159.8(3)
C14 Ta1 C13 C18 120.8(4)
C11 Ta1 C13 C18 -157.8(3)
C12 Ta1 C13 C18 -121.2(4)
C1 Ta1 C13 C18 -26.4(3)
C12 C13 C14 C10 -1.6(3)
C18 C13 C14 C10 174.2(3)
Ta1 C13 C14 C10 -65.10(18)
C12 C13 C14 C19 -171.2(3)
C18 C13 C14 C19 4.6(5)
Ta1 C13 C14 C19 125.4(3)
C12 C13 C14 Ta1 63.5(2)
C18 C13 C14 Ta1 -120.7(3)
C11 C10 C14 C13 2.0(3)
C15 C10 C14 C13 -174.5(3)
Ta1 C10 C14 C13 68.93(19)
C11 C10 C14 C19 171.9(3)
C15 C10 C14 C19 -4.6(5)
Ta1 C10 C14 C19 -121.2(3)
C11 C10 C14 Ta1 -66.91(18)
C15 C10 C14 Ta1 116.6(3)
N1 Ta1 C14 C13 -179.63(18)
N3 Ta1 C14 C13 65.68(19)
N2 Ta1 C14 C13 -0.2(3)
C10 Ta1 C14 C13 -113.6(3)
C11 Ta1 C14 C13 -75.63(19)
C12 Ta1 C14 C13 -35.03(17)
C1 Ta1 C14 C13 47.6(2)
N1 Ta1 C14 C10 -66.00(19)
N3 Ta1 C14 C10 179.31(16)
N2 Ta1 C14 C10 113.4(2)
C11 Ta1 C14 C10 38.00(17)
C12 Ta1 C14 C10 78.61(19)
C13 Ta1 C14 C10 113.6(3)
C1 Ta1 C14 C10 161.24(16)
N1 Ta1 C14 C19 53.9(3)
N3 Ta1 C14 C19 -60.8(3)
N2 Ta1 C14 C19 -126.7(3)
C10 Ta1 C14 C19 119.9(4)
C11 Ta1 C14 C19 157.9(3)
C12 Ta1 C14 C19 -161.5(3)
C13 Ta1 C14 C19 -126.5(4)
C1 Ta1 C14 C19 -78.9(3)
